data_7117220
loop_
_publ_author_name
'Damir A. Safin'
'Amelie Pialat'
'Alicea A. Leitch'
'Nikolay A. Tumanov'
'Ilia Korobkov'
'Yaroslav Filinchuk'
'Jaclyn L. Brusso'
'Muralee Murugesu'

_publ_section_title
;
 Anion-induced Ag^I^ self-assemblies with electron deficient aromatic
 ligands: anion-pi-system interactions as a driving force for templated
 coordination networks
;
_journal_name_full Chem.Commun.
_journal_page_first 9547
_journal_paper_doi 10.1039/C5cc01597A
_journal_volume 51
_journal_year 2015
_chemical_formula_sum 'C24 H18 Ag2 F12 N18 P2'
_chemical_formula_weight 1064.24
_chemical_name_systematic
; 
 ? 
;
_space_group_crystal_system orthorhombic
_space_group_IT_number 62
_space_group_name_Hall '-P 2ac 2n'
_space_group_name_H-M_alt 'P n m a'
_symmetry_space_group_name_Hall '-P 2ac 2n'
_symmetry_space_group_name_H-M 'P n m a'
_atom_sites_solution_hydrogens geom
_audit_creation_method SHELXL-2013
_audit_update_record
;
2014-10-09 deposited with the CCDC.
2015-04-24 downloaded from the CCDC.
;
_cell_angle_alpha 90
_cell_angle_beta 90
_cell_angle_gamma 90
_cell_formula_units_Z 4
_cell_length_a 10.6565(7)
_cell_length_b 16.8754(11)
_cell_length_c 19.1418(13)
_cell_measurement_reflns_used 9838
_cell_measurement_temperature 200(2)
_cell_measurement_theta_max 28.34
_cell_measurement_theta_min 2.50
_cell_volume 3442.3(4)
_computing_cell_refinement 'APEX II, Bruker (2009)'
_computing_data_collection 'APEX II, Bruker (2009)'
_computing_data_reduction 'XPREP, Bruker (2009)'
_computing_molecular_graphics 'SHELXTL, Bruker (2004)'
_computing_publication_material 'SHELXTL, Bruker (2004)'
_computing_structure_refinement 'SHELXL-2013 (Sheldrick, 2013)'
_computing_structure_solution 'SHELXS-03 (Sheldrick, 2003)'
_diffrn_ambient_temperature 200(2)
_diffrn_measured_fraction_theta_full 0.907
_diffrn_measured_fraction_theta_max 0.860
_diffrn_measurement_device_type 'Bruker APEX-II CCD'
_diffrn_measurement_method '\f and \w scans'
_diffrn_radiation_type MoK\a
_diffrn_radiation_wavelength 0.71073
_diffrn_reflns_av_R_equivalents 0.0433
_diffrn_reflns_av_unetI/netI 0.0245
_diffrn_reflns_laue_measured_fraction_full 0.907
_diffrn_reflns_laue_measured_fraction_max 0.860
_diffrn_reflns_limit_h_max 14
_diffrn_reflns_limit_h_min -14
_diffrn_reflns_limit_k_max 22
_diffrn_reflns_limit_k_min -21
_diffrn_reflns_limit_l_max 24
_diffrn_reflns_limit_l_min -25
_diffrn_reflns_number 36160
_diffrn_reflns_point_group_measured_fraction_full 0.907
_diffrn_reflns_point_group_measured_fraction_max 0.860
_diffrn_reflns_theta_full 25.242
_diffrn_reflns_theta_max 28.344
_diffrn_reflns_theta_min 1.609
_exptl_absorpt_coefficient_mu 1.348
_exptl_absorpt_correction_T_max 0.7457
_exptl_absorpt_correction_T_min 0.6025
_exptl_absorpt_correction_type multi-scan
_exptl_absorpt_process_details 'SADABS, Bruker (2003)'
_exptl_crystal_colour pink
_exptl_crystal_density_diffrn 2.054
_exptl_crystal_density_meas ?
_exptl_crystal_description plate
_exptl_crystal_F_000 2080
_exptl_crystal_size_max 0.160
_exptl_crystal_size_mid 0.120
_exptl_crystal_size_min 0.060
_refine_diff_density_max 2.114
_refine_diff_density_min -1.195
_refine_diff_density_rms 0.166
_refine_ls_extinction_coef .
_refine_ls_extinction_method none
_refine_ls_goodness_of_fit_ref 1.048
_refine_ls_hydrogen_treatment constr
_refine_ls_matrix_type full
_refine_ls_number_parameters 320
_refine_ls_number_reflns 3821
_refine_ls_number_restraints 376
_refine_ls_restrained_S_all 1.090
_refine_ls_R_factor_all 0.0820
_refine_ls_R_factor_gt 0.0694
_refine_ls_shift/su_max 0.000
_refine_ls_shift/su_mean 0.000
_refine_ls_structure_factor_coef Fsqd
_refine_ls_weighting_details 'w=1/[\s^2^(Fo^2^)+(0.0725P)^2^+48.8454P] where P=(Fo^2^+2Fc^2^)/3'
_refine_ls_weighting_scheme calc
_refine_ls_wR_factor_gt 0.1667
_refine_ls_wR_factor_ref 0.1766
_reflns_Friedel_coverage 0.000
_reflns_friedel_fraction_full .
_reflns_friedel_fraction_max .
_reflns_number_gt 3179
_reflns_number_total 3821
_reflns_threshold_expression 'I > 2\s(I)'
_cod_data_source_file c5cc01597a2.cif
_cod_data_source_block mm416
_cod_depositor_comments
;
The following automatic conversions were performed:

'_exptl_crystal_density_meas' value 'n/a' was changed to '?' - the
value is perceived as not measured.

Automatic conversion script
Id: cif_fix_values 3392 2015-05-12 13:50:21Z andrius 
;
_cod_database_code 7117220
_shelx_space_group_comment
; 
The symmetry employed for this shelxl refinement is uniquely defined 
by the following loop, which should always be used as a source of 
symmetry information in preference to the above space-group names. 
They are only intended as comments. 
;
_shelx_estimated_absorpt_t_min 0.813
_shelx_estimated_absorpt_t_max 0.924
_shelxl_version_number 2013-4

loop_
_space_group_symop_operation_xyz
'x, y, z'
'-x+1/2, -y, z+1/2'
'-x, y+1/2, -z'
'x+1/2, -y+1/2, -z+1/2'
'-x, -y, -z'
'x-1/2, y, -z-1/2'
'x, -y-1/2, z'
'-x-1/2, y-1/2, z-1/2'

loop_
_atom_site_label
_atom_site_type_symbol
_atom_site_fract_x
_atom_site_fract_y
_atom_site_fract_z
_atom_site_U_iso_or_equiv
_atom_site_adp_type
_atom_site_occupancy
_atom_site_site_symmetry_order
_atom_site_calc_flag
_atom_site_refinement_flags_posn
_atom_site_refinement_flags_adp
_atom_site_refinement_flags_occupancy
_atom_site_disorder_assembly
_atom_site_disorder_group
Ag1 Ag 0.57169(5) 0.12414(3) 0.34761(3) 0.02606(17) Uani 1 1 d . . . . .
P1 P 0.4533(3) 0.2500 0.64225(19) 0.0412(7) Uani 1 2 d DS TU P . .
P2 P 1.0591(2) 0.2500 0.40378(15) 0.0324(6) Uani 1 2 d DS TU P . .
F1 F 0.5769(9) 0.2664(7) 0.6868(6) 0.080(4) Uani 0.5 1 d D U P A -1
F2 F 0.4073(14) 0.1912(8) 0.7009(7) 0.085(4) Uani 0.5 1 d D U P A -1
F3 F 0.3323(8) 0.2334(7) 0.5972(6) 0.079(4) Uani 0.5 1 d D U P A -1
F4 F 0.5046(13) 0.3095(8) 0.5839(6) 0.061(4) Uani 0.5 1 d D U P A -1
F5 F 0.3838(13) 0.3217(8) 0.6788(7) 0.078(4) Uani 0.5 1 d D U P A -1
F6 F 0.5241(13) 0.1786(8) 0.6038(7) 0.059(4) Uani 0.5 1 d D U P A -1
F7 F 0.9241(9) 0.2815(7) 0.3933(7) 0.094(4) Uani 0.5 1 d D U P B -1
F8 F 1.0733(13) 0.2954(7) 0.4722(5) 0.100(4) Uani 0.5 1 d D U P B -1
F9 F 1.1930(9) 0.2130(7) 0.4107(8) 0.103(4) Uani 0.5 1 d D U P B -1
F10 F 1.0430(14) 0.2013(7) 0.3338(6) 0.096(4) Uani 0.5 1 d D U P B -1
F11 F 1.0023(10) 0.1774(6) 0.4459(5) 0.060(3) Uani 0.5 1 d D U P B -1
F12 F 1.1179(11) 0.3198(6) 0.3621(6) 0.066(3) Uani 0.5 1 d D U P B -1
N1 N 0.6582(5) 0.2106(3) 0.4418(3) 0.0271(12) Uani 1 1 d . . . . .
N2 N 0.7824(6) 0.2113(3) 0.5452(3) 0.0306(13) Uani 1 1 d . . . . .
N3 N 0.6500(6) 0.0490(4) 0.4482(4) 0.0361(14) Uani 1 1 d . . . . .
N4 N 0.8082(7) 0.0529(4) 0.5358(4) 0.0394(15) Uani 1 1 d . . . . .
N5 N 0.4029(5) 0.2112(3) 0.2977(3) 0.0247(11) Uani 1 1 d . . . . .
N6 N 0.2301(5) 0.2109(3) 0.2206(3) 0.0240(11) Uani 1 1 d . . . . .
N7 N 0.3814(5) 0.0510(4) 0.3122(3) 0.0292(13) Uani 1 1 d . . . . .
N8 N 0.2002(5) 0.0537(3) 0.2400(3) 0.0295(13) Uani 1 1 d . . . . .
N9 N 1.0656(8) -0.0023(6) 0.6398(5) 0.059(2) Uani 1 1 d . U . . .
C1 C 0.7231(6) 0.1738(4) 0.4919(4) 0.0259(13) Uani 1 1 d . . . . .
C2 C 0.7277(7) 0.0860(4) 0.4916(4) 0.0281(14) Uani 1 1 d . . . . .
C3 C 0.6511(8) -0.0299(5) 0.4524(5) 0.045(2) Uani 1 1 d . . . . .
H3A H 0.5958 -0.0591 0.4233 0.054 Uiso 1 1 calc R U . . .
C4 C 0.7277(9) -0.0704(5) 0.4965(5) 0.045(2) Uani 1 1 d . . . . .
H4A H 0.7258 -0.1266 0.4991 0.054 Uiso 1 1 calc R U . . .
C5 C 0.8090(9) -0.0260(5) 0.5375(5) 0.047(2) Uani 1 1 d . . . . .
H5A H 0.8664 -0.0524 0.5675 0.056 Uiso 1 1 calc R U . . .
C6 C 0.3117(5) 0.1749(4) 0.2635(3) 0.0222(13) Uani 1 1 d . . . . .
C7 C 0.2977(6) 0.0873(4) 0.2715(4) 0.0231(13) Uani 1 1 d . . . . .
C8 C 0.3636(7) -0.0262(5) 0.3219(4) 0.0357(17) Uani 1 1 d . . . . .
H8A H 0.4206 -0.0544 0.3509 0.043 Uiso 1 1 calc R U . . .
C9 C 0.2663(7) -0.0669(4) 0.2916(4) 0.0355(17) Uani 1 1 d . . . . .
H9A H 0.2551 -0.1221 0.2988 0.043 Uiso 1 1 calc R U . . .
C10 C 0.1863(7) -0.0240(4) 0.2507(5) 0.0355(16) Uani 1 1 d . . . . .
H10A H 0.1181 -0.0505 0.2289 0.043 Uiso 1 1 calc R U . . .
C11 C 1.0597(9) 0.0613(7) 0.6382(6) 0.055(2) Uani 1 1 d . U . . .
C12 C 1.0458(10) 0.1474(7) 0.6340(7) 0.064(3) Uani 1 1 d . U . . .
H12A H 0.9842 0.1607 0.5978 0.096 Uiso 1 1 calc R U . . .
H12B H 1.1269 0.1714 0.6221 0.096 Uiso 1 1 calc R U . . .
H12C H 1.0172 0.1679 0.6791 0.096 Uiso 1 1 calc R U . . .

loop_
_atom_site_aniso_label
_atom_site_aniso_U_11
_atom_site_aniso_U_22
_atom_site_aniso_U_33
_atom_site_aniso_U_23
_atom_site_aniso_U_13
_atom_site_aniso_U_12
Ag1 0.0215(3) 0.0230(3) 0.0336(3) -0.0004(2) -0.0031(2) -0.00066(19)
P1 0.0431(15) 0.0186(12) 0.0619(19) 0.000 0.0100(15) 0.000
P2 0.0267(12) 0.0371(14) 0.0333(13) 0.000 0.0057(11) 0.000
F1 0.089(6) 0.046(9) 0.105(7) 0.002(5) -0.011(5) -0.010(5)
F2 0.118(9) 0.051(7) 0.086(7) 0.009(6) 0.021(6) -0.019(6)
F3 0.062(5) 0.060(10) 0.116(7) -0.012(6) -0.003(5) 0.006(4)
F4 0.071(8) 0.037(6) 0.074(7) 0.008(5) 0.016(6) 0.006(5)
F5 0.108(9) 0.037(5) 0.088(8) 0.002(5) 0.039(7) 0.015(5)
F6 0.062(7) 0.032(5) 0.082(8) 0.002(5) 0.009(6) 0.014(5)
F7 0.063(5) 0.122(10) 0.097(8) 0.034(7) 0.019(5) 0.019(5)
F8 0.121(10) 0.114(9) 0.065(6) -0.019(5) 0.028(6) -0.049(7)
F9 0.064(5) 0.121(9) 0.126(9) 0.042(7) 0.027(5) 0.018(5)
F10 0.113(9) 0.105(8) 0.069(6) -0.014(5) 0.025(6) -0.030(7)
F11 0.070(7) 0.048(5) 0.062(6) 0.004(4) 0.034(5) -0.005(4)
F12 0.086(7) 0.041(5) 0.071(7) -0.001(4) 0.051(6) -0.005(5)
N1 0.026(3) 0.030(3) 0.026(3) 0.000(2) -0.001(2) 0.000(2)
N2 0.032(3) 0.028(3) 0.032(3) 0.002(2) -0.007(3) 0.005(2)
N3 0.037(3) 0.026(3) 0.046(4) -0.003(3) -0.004(3) -0.003(3)
N4 0.051(4) 0.027(3) 0.040(3) -0.001(3) -0.011(3) 0.003(3)
N5 0.019(2) 0.021(3) 0.034(3) 0.004(2) 0.001(2) 0.001(2)
N6 0.022(2) 0.019(2) 0.031(3) 0.000(2) 0.001(2) -0.001(2)
N7 0.023(3) 0.027(3) 0.037(3) 0.004(3) 0.001(3) 0.002(2)
N8 0.024(3) 0.023(3) 0.042(3) 0.001(2) -0.001(3) 0.000(2)
N9 0.042(4) 0.061(4) 0.074(6) -0.005(4) -0.014(4) -0.008(4)
C1 0.026(3) 0.027(3) 0.025(3) -0.003(3) 0.001(3) -0.002(3)
C2 0.027(3) 0.027(3) 0.030(3) 0.000(3) 0.001(3) 0.002(3)
C3 0.044(4) 0.035(4) 0.057(5) -0.009(4) -0.010(4) -0.004(4)
C4 0.059(5) 0.027(4) 0.049(5) 0.001(3) 0.000(5) 0.006(4)
C5 0.060(5) 0.037(4) 0.043(4) 0.007(4) -0.015(4) 0.003(4)
C6 0.011(2) 0.025(3) 0.030(3) 0.002(2) 0.006(3) 0.004(2)
C7 0.017(3) 0.025(3) 0.028(3) -0.002(2) 0.004(3) 0.001(2)
C8 0.028(3) 0.035(4) 0.045(4) 0.011(3) 0.001(3) 0.005(3)
C9 0.031(3) 0.024(3) 0.051(5) 0.003(3) 0.005(4) -0.002(3)
C10 0.025(3) 0.026(3) 0.055(5) -0.002(3) -0.002(3) -0.003(3)
C11 0.040(5) 0.069(4) 0.055(5) 0.001(4) -0.002(5) -0.006(4)
C12 0.048(5) 0.068(5) 0.076(7) 0.011(5) -0.009(5) -0.003(4)

loop_
_atom_type_symbol
_atom_type_description
_atom_type_scat_dispersion_real
_atom_type_scat_dispersion_imag
_atom_type_scat_source
C C 0.0033 0.0016 'International Tables Vol C Tables 4.2.6.8 and 6.1.1.4'
H H 0.0000 0.0000 'International Tables Vol C Tables 4.2.6.8 and 6.1.1.4'
N N 0.0061 0.0033 'International Tables Vol C Tables 4.2.6.8 and 6.1.1.4'
F F 0.0171 0.0103 'International Tables Vol C Tables 4.2.6.8 and 6.1.1.4'
P P 0.1023 0.0942 'International Tables Vol C Tables 4.2.6.8 and 6.1.1.4'
Ag Ag -0.8971 1.1015 'International Tables Vol C Tables 4.2.6.8 and 6.1.1.4'

loop_
_geom_angle_atom_site_label_1
_geom_angle_atom_site_label_2
_geom_angle_atom_site_label_3
_geom_angle
_geom_angle_site_symmetry_1
_geom_angle_site_symmetry_3
N3 Ag1 N7 103.7(2) . .
N3 Ag1 N8 95.5(2) . 6_656
N7 Ag1 N8 91.65(19) . 6_656
N3 Ag1 N1 67.0(2) . .
N7 Ag1 N1 142.5(2) . .
N8 Ag1 N1 124.53(19) 6_656 .
N3 Ag1 N5 147.7(2) . .
N7 Ag1 N5 66.41(18) . .
N8 Ag1 N5 114.8(2) 6_656 .
N1 Ag1 N5 101.41(19) . .
N3 Ag1 N6 117.8(2) . 6_656
N7 Ag1 N6 132.87(19) . 6_656
N8 Ag1 N6 64.39(18) 6_656 6_656
N1 Ag1 N6 78.06(18) . 6_656
N5 Ag1 N6 86.82(17) . 6_656
F3 P1 F2 91.3(6) . .
F3 P1 F5 89.7(6) . .
F2 P1 F5 91.2(5) . .
F3 P1 F1 179.1(6) . .
F2 P1 F1 89.2(6) . .
F5 P1 F1 91.0(6) . .
F3 P1 F4 90.5(6) . .
F2 P1 F4 178.1(7) . .
F5 P1 F4 89.3(6) . .
F1 P1 F4 88.9(5) . .
F3 P1 F6 90.0(6) . .
F2 P1 F6 90.0(6) . .
F5 P1 F6 178.8(7) . .
F1 P1 F6 89.3(5) . .
F4 P1 F6 89.5(5) . .
F8 P2 F7 91.7(6) . .
F8 P2 F12 91.2(5) . .
F7 P2 F12 92.7(5) . .
F8 P2 F9 92.2(7) . .
F7 P2 F9 175.8(7) . .
F12 P2 F9 88.8(5) . .
F8 P2 F10 178.7(6) . .
F7 P2 F10 88.2(6) . .
F12 P2 F10 90.2(5) . .
F9 P2 F10 87.9(6) . .
F8 P2 F11 89.4(5) . .
F7 P2 F11 88.7(5) . .
F12 P2 F11 178.5(6) . .
F9 P2 F11 89.8(5) . .
F10 P2 F11 89.3(5) . .
N1 N1 C1 117.7(4) 7_565 .
N1 N1 Ag1 125.76(13) 7_565 .
C1 N1 Ag1 116.0(4) . .
N2 N2 C1 117.8(4) 7_565 .
C2 N3 C3 115.2(7) . .
C2 N3 Ag1 117.4(5) . .
C3 N3 Ag1 124.5(6) . .
C2 N4 C5 116.1(7) . .
N5 N5 C6 117.6(4) 7_565 .
N5 N5 Ag1 125.79(13) 7_565 .
C6 N5 Ag1 116.4(4) . .
N6 N6 C6 116.9(4) 7_565 .
N6 N6 Ag1 124.44(12) 7_565 6_556
C6 N6 Ag1 118.4(4) . 6_556
C8 N7 C7 115.9(6) . .
C8 N7 Ag1 124.7(5) . .
C7 N7 Ag1 118.7(4) . .
C7 N8 C10 115.8(6) . .
C7 N8 Ag1 122.5(4) . 6_556
C10 N8 Ag1 121.0(5) . 6_556
N1 C1 N2 124.4(6) . .
N1 C1 C2 118.6(6) . .
N2 C1 C2 117.0(6) . .
N4 C2 N3 127.1(7) . .
N4 C2 C1 116.0(6) . .
N3 C2 C1 116.9(6) . .
N3 C3 C4 123.0(8) . .
C3 C4 C5 117.0(8) . .
N4 C5 C4 121.4(8) . .
N5 C6 N6 124.8(6) . .
N5 C6 C7 118.8(6) . .
N6 C6 C7 116.4(6) . .
N8 C7 N7 126.3(6) . .
N8 C7 C6 117.0(6) . .
N7 C7 C6 116.6(6) . .
N7 C8 C9 122.6(7) . .
C10 C9 C8 116.7(7) . .
N8 C10 C9 122.6(7) . .
N9 C11 C12 177.1(12) . .

loop_
_geom_bond_atom_site_label_1
_geom_bond_atom_site_label_2
_geom_bond_distance
_geom_bond_site_symmetry_2
Ag1 N3 2.452(7) .
Ag1 N7 2.469(6) .
Ag1 N8 2.470(6) 6_656
Ag1 N1 2.496(6) .
Ag1 N5 2.511(5) .
Ag1 N6 2.588(5) 6_656
P1 F3 1.576(9) .
P1 F2 1.576(10) .
P1 F5 1.581(11) .
P1 F1 1.592(9) .
P1 F4 1.598(9) .
P1 F6 1.601(9) .
P2 F8 1.525(10) .
P2 F7 1.547(9) .
P2 F12 1.555(8) .
P2 F9 1.563(10) .
P2 F10 1.580(10) .
P2 F11 1.587(8) .
N1 N1 1.331(11) 7_565
N1 C1 1.335(9) .
N2 N2 1.306(12) 7_565
N2 C1 1.356(9) .
N3 C2 1.329(10) .
N3 C3 1.334(10) .
N4 C2 1.328(10) .
N4 C5 1.332(10) .
N5 N5 1.311(11) 7_565
N5 C6 1.321(8) .
N6 N6 1.321(10) 7_565
N6 C6 1.342(8) .
N6 Ag1 2.588(5) 6_556
N7 C8 1.329(9) .
N7 C7 1.334(9) .
N8 C7 1.328(9) .
N8 C10 1.336(9) .
N8 Ag1 2.470(6) 6_556
N9 C11 1.075(14) .
C1 C2 1.483(9) .
C3 C4 1.358(12) .
C4 C5 1.389(13) .
C6 C7 1.494(9) .
C8 C9 1.372(11) .
C9 C10 1.365(11) .
C11 C12 1.463(16) .

loop_
_geom_torsion_atom_site_label_1
_geom_torsion_atom_site_label_2
_geom_torsion_atom_site_label_3
_geom_torsion_atom_site_label_4
_geom_torsion
_geom_torsion_site_symmetry_1
_geom_torsion_site_symmetry_2
_geom_torsion_site_symmetry_3
_geom_torsion_site_symmetry_4
N1 N1 C1 N2 4.3(8) 7_565 . . .
Ag1 N1 C1 N2 176.4(5) . . . .
N1 N1 C1 C2 -178.0(4) 7_565 . . .
Ag1 N1 C1 C2 -5.9(8) . . . .
N2 N2 C1 N1 -4.3(8) 7_565 . . .
N2 N2 C1 C2 178.0(4) 7_565 . . .
C5 N4 C2 N3 -1.3(13) . . . .
C5 N4 C2 C1 177.5(8) . . . .
C3 N3 C2 N4 2.8(12) . . . .
Ag1 N3 C2 N4 -158.8(6) . . . .
C3 N3 C2 C1 -176.0(7) . . . .
Ag1 N3 C2 C1 22.4(8) . . . .
N1 C1 C2 N4 170.3(6) . . . .
N2 C1 C2 N4 -11.9(10) . . . .
N1 C1 C2 N3 -10.9(10) . . . .
N2 C1 C2 N3 167.0(6) . . . .
C2 N3 C3 C4 -1.4(13) . . . .
Ag1 N3 C3 C4 158.7(7) . . . .
N3 C3 C4 C5 -1.1(15) . . . .
C2 N4 C5 C4 -1.6(14) . . . .
C3 C4 C5 N4 2.7(15) . . . .
N5 N5 C6 N6 10.3(8) 7_565 . . .
Ag1 N5 C6 N6 -164.3(5) . . . .
N5 N5 C6 C7 -170.8(4) 7_565 . . .
Ag1 N5 C6 C7 14.6(7) . . . .
N6 N6 C6 N5 -10.2(7) 7_565 . . .
Ag1 N6 C6 N5 175.1(5) 6_556 . . .
N6 N6 C6 C7 170.8(4) 7_565 . . .
Ag1 N6 C6 C7 -3.9(7) 6_556 . . .
C10 N8 C7 N7 0.0(11) . . . .
Ag1 N8 C7 N7 -170.7(5) 6_556 . . .
C10 N8 C7 C6 -176.9(6) . . . .
Ag1 N8 C7 C6 12.4(8) 6_556 . . .
C8 N7 C7 N8 -0.4(10) . . . .
Ag1 N7 C7 N8 170.0(5) . . . .
C8 N7 C7 C6 176.5(6) . . . .
Ag1 N7 C7 C6 -13.2(8) . . . .
N5 C6 C7 N8 175.9(6) . . . .
N6 C6 C7 N8 -5.1(9) . . . .
N5 C6 C7 N7 -1.3(9) . . . .
N6 C6 C7 N7 177.7(6) . . . .
C7 N7 C8 C9 0.6(11) . . . .
Ag1 N7 C8 C9 -169.1(6) . . . .
N7 C8 C9 C10 -0.4(12) . . . .
C7 N8 C10 C9 0.3(12) . . . .
Ag1 N8 C10 C9 171.1(6) 6_556 . . .
C8 C9 C10 N8 -0.1(12) . . . .
